data_7056862
loop_
_publ_author_name
'Massoud, Salah S.'
'Henary, Maher M.'
'Maxwell, Lindley'
'Mart\'in, Alejandro'
'Ruiz, Eliseo'
'Vicente, Ramon'
'Fischer, Roland C.'
'Mautner, Franz A.'

_publ_section_title
;
 Structure, magnetic properties and DFT calculations of azido-copper(ii)
 complexes with different azido-bonding, nuclearity and dimensionality
;
_journal_issue 4
_journal_name_full 'New Journal of Chemistry'
_journal_page_first 2627
_journal_paper_doi 10.1039/C7NJ04150K
_journal_volume 42
_journal_year 2018
_chemical_formula_moiety 'C16 H40 Cu2 N16'
_chemical_formula_sum 'C16 H40 Cu2 N16'
_chemical_formula_weight 583.72
_chemical_name_common '[Cu2(Et3en)2(N3)4]'
_space_group_crystal_system triclinic
_space_group_IT_number 2
_space_group_name_Hall '-P 1'
_space_group_name_H-M_alt 'P -1'
_symmetry_space_group_name_Hall '-P 1'
_symmetry_space_group_name_H-M 'P -1'
_atom_sites_solution_hydrogens mixed
_audit_creation_method SHELXL-2016/6
_audit_update_record
;
2017-06-13 deposited with the CCDC.
2018-01-08 downloaded from the CCDC.
;
_cell_angle_alpha 85.110(14)
_cell_angle_beta 84.700(13)
_cell_angle_gamma 78.652(16)
_cell_formula_units_Z 1
_cell_length_a 8.5860(10)
_cell_length_b 8.6070(10)
_cell_length_c 9.1858(12)
_cell_measurement_reflns_used 1800
_cell_measurement_temperature 100(2)
_cell_measurement_theta_max 26.30
_cell_measurement_theta_min 2.40
_cell_volume 661.15(14)
_computing_cell_refinement 'Bruker SAINT'
_computing_data_collection 'Bruker APEX2'
_computing_data_reduction 'Bruker SAINT'
_computing_molecular_graphics 'Bruker SHELXTL'
_computing_publication_material 'Bruker SHELXTL'
_computing_structure_refinement 'SHELXL-2016/6 (Sheldrick, 2016)'
_diffrn_ambient_temperature 100(2)
_diffrn_measured_fraction_theta_full 0.943
_diffrn_measured_fraction_theta_max 0.929
_diffrn_measurement_device_type 'Bruker APEX-II CCD'
_diffrn_measurement_method \w-scans
_diffrn_radiation_type MoK\a
_diffrn_radiation_wavelength 0.71073
_diffrn_reflns_av_R_equivalents 0.0215
_diffrn_reflns_av_unetI/netI 0.0385
_diffrn_reflns_Laue_measured_fraction_full 0.943
_diffrn_reflns_Laue_measured_fraction_max 0.929
_diffrn_reflns_limit_h_max 10
_diffrn_reflns_limit_h_min -10
_diffrn_reflns_limit_k_max 10
_diffrn_reflns_limit_k_min -9
_diffrn_reflns_limit_l_max 11
_diffrn_reflns_limit_l_min -11
_diffrn_reflns_number 4167
_diffrn_reflns_point_group_measured_fraction_full 0.943
_diffrn_reflns_point_group_measured_fraction_max 0.929
_diffrn_reflns_theta_full 25.242
_diffrn_reflns_theta_max 26.273
_diffrn_reflns_theta_min 2.232
_exptl_absorpt_coefficient_mu 1.646
_exptl_absorpt_correction_T_max 0.842
_exptl_absorpt_correction_T_min 0.699
_exptl_absorpt_correction_type multi-scan
_exptl_absorpt_process_details SADABS
_exptl_crystal_colour green
_exptl_crystal_density_diffrn 1.466
_exptl_crystal_description prism
_exptl_crystal_F_000 306
_exptl_crystal_size_max 0.240
_exptl_crystal_size_mid 0.220
_exptl_crystal_size_min 0.120
_refine_diff_density_max 1.068
_refine_diff_density_min -0.646
_refine_diff_density_rms 0.100
_refine_ls_extinction_method none
_refine_ls_goodness_of_fit_ref 1.058
_refine_ls_hydrogen_treatment mixed
_refine_ls_matrix_type full
_refine_ls_number_parameters 160
_refine_ls_number_reflns 2484
_refine_ls_number_restraints 1
_refine_ls_restrained_S_all 1.059
_refine_ls_R_factor_all 0.0389
_refine_ls_R_factor_gt 0.0355
_refine_ls_shift/su_max 0.000
_refine_ls_shift/su_mean 0.000
_refine_ls_structure_factor_coef Fsqd
_refine_ls_weighting_details 'w=1/[\s^2^(Fo^2^)+(0.0603P)^2^+0.2847P] where P=(Fo^2^+2Fc^2^)/3'
_refine_ls_weighting_scheme calc
_refine_ls_wR_factor_gt 0.0931
_refine_ls_wR_factor_ref 0.0958
_reflns_Friedel_coverage 0.000
_reflns_number_gt 2280
_reflns_number_total 2484
_reflns_threshold_expression 'I > 2\s(I)'
_cod_data_source_file c7nj04150k2.cif
_cod_data_source_block s2742a
_cod_depositor_comments 'Adding full bibliography for 7056862--7056865.cif.'
_cod_database_code 7056862
_shelx_shelxl_version_number 2016/6
_shelx_space_group_comment
;
The symmetry employed for this shelxl refinement is uniquely defined
by the following loop, which should always be used as a source of
symmetry information in preference to the above space-group names.
They are only intended as comments.
;
_shelx_estimated_absorpt_t_min 0.693
_shelx_estimated_absorpt_t_max 0.827

loop_
_space_group_symop_operation_xyz
'x, y, z'
'-x, -y, -z'

loop_
_atom_site_label
_atom_site_type_symbol
_atom_site_fract_x
_atom_site_fract_y
_atom_site_fract_z
_atom_site_U_iso_or_equiv
_atom_site_adp_type
_atom_site_occupancy
_atom_site_site_symmetry_order
_atom_site_calc_flag
_atom_site_refinement_flags_posn
_atom_site_refinement_flags_adp
Cu1 Cu 0.03095(3) 0.17001(3) 0.90999(3) 0.01230(13) Uani 1 1 d . .
N11 N 0.1168(3) 0.0287(3) 1.0793(2) 0.0156(5) Uani 1 1 d . .
N12 N 0.1726(3) 0.0707(3) 1.1821(2) 0.0155(5) Uani 1 1 d . .
N13 N 0.2280(3) 0.1042(3) 1.2818(3) 0.0246(6) Uani 1 1 d . .
N21 N -0.1015(3) 0.3444(3) 1.0212(2) 0.0187(5) Uani 1 1 d . .
N22 N -0.0913(3) 0.3759(3) 1.1431(2) 0.0156(5) Uani 1 1 d . .
N23 N -0.0879(3) 0.4133(3) 1.2619(2) 0.0213(5) Uani 1 1 d . .
N1 N 0.2348(3) 0.0980(3) 0.7701(2) 0.0143(5) Uani 1 1 d . .
N2 N -0.0569(3) 0.2936(3) 0.7302(2) 0.0140(5) Uani 1 1 d D .
H91 H -0.035(4) 0.380(2) 0.740(4) 0.021 Uiso 1 1 d D U
C1 C 0.2124(3) 0.2034(3) 0.6336(3) 0.0162(5) Uani 1 1 d . .
H1A H 0.281076 0.152932 0.551333 0.019 Uiso 1 1 calc R U
H1B H 0.244078 0.305629 0.646417 0.019 Uiso 1 1 calc R U
C2 C 0.0402(3) 0.2331(3) 0.5987(3) 0.0170(6) Uani 1 1 d . .
H2A H 0.022397 0.312017 0.514058 0.020 Uiso 1 1 calc R U
H2B H 0.010955 0.133302 0.573963 0.020 Uiso 1 1 calc R U
C3 C 0.3809(3) 0.1149(3) 0.8383(3) 0.0172(6) Uani 1 1 d . .
H3A H 0.471647 0.102634 0.762760 0.021 Uiso 1 1 calc R U
H3B H 0.404629 0.027745 0.915335 0.021 Uiso 1 1 calc R U
C4 C 0.3683(3) 0.2715(4) 0.9056(3) 0.0215(6) Uani 1 1 d . .
H4A H 0.359122 0.357805 0.828161 0.032 Uiso 1 1 calc R U
H4B H 0.463792 0.269554 0.957056 0.032 Uiso 1 1 calc R U
H4C H 0.273914 0.288879 0.975109 0.032 Uiso 1 1 calc R U
C5 C 0.2413(3) -0.0710(3) 0.7414(3) 0.0170(5) Uani 1 1 d . .
H5A H 0.140449 -0.078687 0.700752 0.020 Uiso 1 1 calc R U
H5B H 0.246091 -0.134678 0.836484 0.020 Uiso 1 1 calc R U
C6 C 0.3796(3) -0.1468(3) 0.6376(3) 0.0232(6) Uani 1 1 d . .
H6A H 0.371708 -0.091116 0.540219 0.035 Uiso 1 1 calc R U
H6B H 0.374941 -0.258833 0.630833 0.035 Uiso 1 1 calc R U
H6C H 0.480758 -0.139172 0.675255 0.035 Uiso 1 1 calc R U
C7 C -0.2313(3) 0.3159(3) 0.7215(3) 0.0188(6) Uani 1 1 d . .
H7A H -0.284534 0.327467 0.821375 0.023 Uiso 1 1 calc R U
H7B H -0.256366 0.219726 0.684354 0.023 Uiso 1 1 calc R U
C8 C -0.2984(3) 0.4596(4) 0.6232(3) 0.0235(6) Uani 1 1 d . .
H8A H -0.275364 0.555618 0.659992 0.035 Uiso 1 1 calc R U
H8B H -0.413892 0.468562 0.622926 0.035 Uiso 1 1 calc R U
H8C H -0.249100 0.447369 0.523255 0.035 Uiso 1 1 calc R U

loop_
_atom_site_aniso_label
_atom_site_aniso_U_11
_atom_site_aniso_U_22
_atom_site_aniso_U_33
_atom_site_aniso_U_23
_atom_site_aniso_U_13
_atom_site_aniso_U_12
Cu1 0.0171(2) 0.0127(2) 0.00648(18) 0.00144(12) -0.00243(12) -0.00173(12)
N11 0.0214(12) 0.0169(12) 0.0099(10) 0.0013(9) -0.0054(9) -0.0059(9)
N12 0.0160(11) 0.0142(12) 0.0145(11) 0.0028(9) -0.0014(9) 0.0002(9)
N13 0.0315(14) 0.0269(14) 0.0167(12) -0.0037(10) -0.0116(10) -0.0033(11)
N21 0.0299(13) 0.0121(12) 0.0119(11) 0.0000(9) -0.0018(9) 0.0006(9)
N22 0.0211(12) 0.0083(11) 0.0156(12) 0.0025(9) 0.0007(9) -0.0006(8)
N23 0.0357(14) 0.0168(13) 0.0111(11) -0.0004(9) -0.0028(10) -0.0035(10)
N1 0.0186(11) 0.0140(12) 0.0097(10) 0.0025(8) -0.0015(8) -0.0030(9)
N2 0.0173(11) 0.0131(12) 0.0113(10) 0.0002(9) -0.0021(9) -0.0023(9)
C1 0.0210(14) 0.0166(14) 0.0098(12) 0.0021(10) -0.0006(10) -0.0023(10)
C2 0.0233(14) 0.0184(14) 0.0082(12) -0.0004(10) -0.0013(10) -0.0013(11)
C3 0.0161(13) 0.0175(14) 0.0178(13) 0.0016(11) -0.0042(10) -0.0021(10)
C4 0.0212(14) 0.0253(16) 0.0199(14) 0.0005(12) -0.0031(11) -0.0097(12)
C5 0.0223(14) 0.0137(14) 0.0145(12) 0.0006(10) -0.0012(10) -0.0030(10)
C6 0.0230(15) 0.0209(16) 0.0257(15) -0.0081(12) 0.0026(12) -0.0031(12)
C7 0.0183(14) 0.0225(15) 0.0148(13) 0.0028(11) -0.0026(11) -0.0031(11)
C8 0.0223(15) 0.0226(16) 0.0231(15) 0.0019(12) -0.0047(12) 0.0019(11)

loop_
_atom_type_symbol
_atom_type_description
_atom_type_scat_dispersion_real
_atom_type_scat_dispersion_imag
_atom_type_scat_source
C C 0.0033 0.0016 'International Tables Vol C Tables 4.2.6.8 and 6.1.1.4'
H H 0.0000 0.0000 'International Tables Vol C Tables 4.2.6.8 and 6.1.1.4'
Cu Cu 0.3201 1.2651 'International Tables Vol C Tables 4.2.6.8 and 6.1.1.4'
N N 0.0061 0.0033 'International Tables Vol C Tables 4.2.6.8 and 6.1.1.4'

loop_
_geom_angle_atom_site_label_1
_geom_angle_atom_site_label_2
_geom_angle_atom_site_label_3
_geom_angle
_geom_angle_site_symmetry_3
N21 Cu1 N11 98.48(9) .
N21 Cu1 N2 85.86(9) .
N11 Cu1 N2 174.54(9) .
N21 Cu1 N1 146.90(9) .
N11 Cu1 N1 93.43(9) .
N2 Cu1 N1 84.61(9) .
N21 Cu1 N11 106.18(9) 2_557
N11 Cu1 N11 78.23(9) 2_557
N2 Cu1 N11 97.41(8) 2_557
N1 Cu1 N11 106.45(8) 2_557
N12 N11 Cu1 125.55(18) .
N12 N11 Cu1 125.60(17) 2_557
Cu1 N11 Cu1 101.77(9) 2_557
N13 N12 N11 177.1(3) .
N22 N21 Cu1 128.48(19) .
N23 N22 N21 176.4(3) .
C1 N1 C5 111.2(2) .
C1 N1 C3 111.2(2) .
C5 N1 C3 110.3(2) .
C1 N1 Cu1 105.56(16) .
C5 N1 Cu1 107.78(15) .
C3 N1 Cu1 110.62(16) .
C2 N2 C7 115.0(2) .
C2 N2 Cu1 109.41(16) .
C7 N2 Cu1 116.37(16) .
C2 N2 H91 106(2) .
C7 N2 H91 108(2) .
Cu1 N2 H91 101(2) .
N1 C1 C2 110.0(2) .
N1 C1 H1A 109.7 .
C2 C1 H1A 109.7 .
N1 C1 H1B 109.7 .
C2 C1 H1B 109.7 .
H1A C1 H1B 108.2 .
N2 C2 C1 107.1(2) .
N2 C2 H2A 110.3 .
C1 C2 H2A 110.3 .
N2 C2 H2B 110.3 .
C1 C2 H2B 110.3 .
H2A C2 H2B 108.5 .
N1 C3 C4 114.2(2) .
N1 C3 H3A 108.7 .
C4 C3 H3A 108.7 .
N1 C3 H3B 108.7 .
C4 C3 H3B 108.7 .
H3A C3 H3B 107.6 .
C3 C4 H4A 109.5 .
C3 C4 H4B 109.5 .
H4A C4 H4B 109.5 .
C3 C4 H4C 109.5 .
H4A C4 H4C 109.5 .
H4B C4 H4C 109.5 .
N1 C5 C6 116.6(2) .
N1 C5 H5A 108.2 .
C6 C5 H5A 108.2 .
N1 C5 H5B 108.2 .
C6 C5 H5B 108.2 .
H5A C5 H5B 107.3 .
C5 C6 H6A 109.5 .
C5 C6 H6B 109.5 .
H6A C6 H6B 109.5 .
C5 C6 H6C 109.5 .
H6A C6 H6C 109.5 .
H6B C6 H6C 109.5 .
N2 C7 C8 113.4(2) .
N2 C7 H7A 108.9 .
C8 C7 H7A 108.9 .
N2 C7 H7B 108.9 .
C8 C7 H7B 108.9 .
H7A C7 H7B 107.7 .
C7 C8 H8A 109.5 .
C7 C8 H8B 109.5 .
H8A C8 H8B 109.5 .
C7 C8 H8C 109.5 .
H8A C8 H8C 109.5 .
H8B C8 H8C 109.5 .

loop_
_geom_bond_atom_site_label_1
_geom_bond_atom_site_label_2
_geom_bond_distance
_geom_bond_site_symmetry_2
Cu1 N21 1.991(2) .
Cu1 N11 1.995(2) .
Cu1 N2 2.011(2) .
Cu1 N1 2.096(2) .
Cu1 N11 2.312(2) 2_557
N11 N12 1.209(3) .
N12 N13 1.152(3) .
N21 N22 1.189(3) .
N22 N23 1.168(3) .
N1 C1 1.487(3) .
N1 C5 1.490(3) .
N1 C3 1.491(3) .
N2 C2 1.475(3) .
N2 C7 1.481(3) .
N2 H91 0.819(14) .
C1 C2 1.510(4) .
C1 H1A 0.9900 .
C1 H1B 0.9900 .
C2 H2A 0.9900 .
C2 H2B 0.9900 .
C3 C4 1.511(4) .
C3 H3A 0.9900 .
C3 H3B 0.9900 .
C4 H4A 0.9800 .
C4 H4B 0.9800 .
C4 H4C 0.9800 .
C5 C6 1.529(4) .
C5 H5A 0.9900 .
C5 H5B 0.9900 .
C6 H6A 0.9800 .
C6 H6B 0.9800 .
C6 H6C 0.9800 .
C7 C8 1.517(4) .
C7 H7A 0.9900 .
C7 H7B 0.9900 .
C8 H8A 0.9800 .
C8 H8B 0.9800 .
C8 H8C 0.9800 .

loop_
_geom_torsion_atom_site_label_1
_geom_torsion_atom_site_label_2
_geom_torsion_atom_site_label_3
_geom_torsion_atom_site_label_4
_geom_torsion
C5 N1 C1 C2 78.2(3)
C3 N1 C1 C2 -158.4(2)
Cu1 N1 C1 C2 -38.4(2)
C7 N2 C2 C1 -174.6(2)
Cu1 N2 C2 C1 -41.5(2)
N1 C1 C2 N2 54.0(3)
C1 N1 C3 C4 70.6(3)
C5 N1 C3 C4 -165.6(2)
Cu1 N1 C3 C4 -46.4(2)
C1 N1 C5 C6 63.2(3)
C3 N1 C5 C6 -60.7(3)
Cu1 N1 C5 C6 178.43(19)
C2 N2 C7 C8 -74.1(3)
Cu1 N2 C7 C8 156.13(19)
